data_4081983
loop_
_publ_author_name
'Annibale, Vincent T.'
'Batcup, Rhys'
'Bai, Tao'
'Hughes, Sarah J.'
'Song, Datong'

_publ_section_title
;
 RuCp* Complexes of Ambidentate 4,5-Diazafluorene Derivatives: From
 Linkage Isomers to Coordination-Driven Self-Assembly
;
_journal_issue 21
_journal_name_full Organometallics
_journal_page_first 6511
_journal_paper_doi 10.1021/om400846f
_journal_volume 32
_journal_year 2013
_chemical_formula_sum 'C43 H52 N2 O Ru'
_chemical_formula_weight 713.93
_chemical_name_systematic
;
 ?
;
_space_group_crystal_system monoclinic
_space_group_IT_number 14
_space_group_name_Hall '-P 2yn'
_space_group_name_H-M_alt 'P 1 21/n 1'
_symmetry_space_group_name_Hall '-P 2yn'
_symmetry_space_group_name_H-M 'P 1 21/n 1'
_atom_sites_solution_hydrogens geom
_audit_creation_method SHELXL-2013
_cell_angle_alpha 90
_cell_angle_beta 105.315(2)
_cell_angle_gamma 90
_cell_formula_units_Z 4
_cell_length_a 13.6830(5)
_cell_length_b 12.5297(5)
_cell_length_c 22.1209(7)
_cell_measurement_reflns_used 33753
_cell_measurement_temperature 150(2)
_cell_measurement_theta_max 27.512
_cell_measurement_theta_min 2.241
_cell_volume 3657.8(2)
_computing_structure_refinement 'SHELXL-2013 (Sheldrick, 2013)'
_diffrn_ambient_temperature 150(2)
_diffrn_measured_fraction_theta_full 0.998
_diffrn_measured_fraction_theta_max 0.996
_diffrn_radiation_type MoK\a
_diffrn_radiation_wavelength 0.71073
_diffrn_reflns_av_R_equivalents 0.0420
_diffrn_reflns_av_unetI/netI 0.0424
_diffrn_reflns_Laue_measured_fraction_full 0.998
_diffrn_reflns_Laue_measured_fraction_max 0.996
_diffrn_reflns_limit_h_max 17
_diffrn_reflns_limit_h_min -17
_diffrn_reflns_limit_k_max 16
_diffrn_reflns_limit_k_min -14
_diffrn_reflns_limit_l_max 28
_diffrn_reflns_limit_l_min -28
_diffrn_reflns_number 33753
_diffrn_reflns_point_group_measured_fraction_full 0.998
_diffrn_reflns_point_group_measured_fraction_max 0.996
_diffrn_reflns_theta_full 25.242
_diffrn_reflns_theta_max 27.512
_diffrn_reflns_theta_min 2.241
_exptl_absorpt_coefficient_mu 0.464
_exptl_absorpt_correction_T_max 0.7456
_exptl_absorpt_correction_T_min 0.6636
_exptl_absorpt_correction_type multi-scan
_exptl_absorpt_process_details 'Bruker Apex 2'
_exptl_crystal_colour Orange
_exptl_crystal_density_diffrn 1.296
_exptl_crystal_description Prism
_exptl_crystal_F_000 1504
_exptl_crystal_size_max 0.620
_exptl_crystal_size_mid 0.225
_exptl_crystal_size_min 0.200
_refine_diff_density_max 0.541
_refine_diff_density_min -0.418
_refine_diff_density_rms 0.069
_refine_ls_extinction_method none
_refine_ls_goodness_of_fit_ref 1.014
_refine_ls_hydrogen_treatment constr
_refine_ls_matrix_type full
_refine_ls_number_parameters 437
_refine_ls_number_reflns 8376
_refine_ls_number_restraints 0
_refine_ls_restrained_S_all 1.014
_refine_ls_R_factor_all 0.0491
_refine_ls_R_factor_gt 0.0333
_refine_ls_shift/su_max 0.007
_refine_ls_shift/su_mean 0.000
_refine_ls_structure_factor_coef Fsqd
_refine_ls_weighting_details 'w=1/[\s^2^(Fo^2^)+(0.0310P)^2^+2.6399P] where P=(Fo^2^+2Fc^2^)/3'
_refine_ls_weighting_scheme calc
_refine_ls_wR_factor_gt 0.0715
_refine_ls_wR_factor_ref 0.0775
_reflns_Friedel_coverage 0.000
_reflns_number_gt 6738
_reflns_number_total 8376
_reflns_threshold_expression 'I > 2\s(I)'
_cod_data_source_file om400846f_si_001.cif
_cod_data_source_block 15Et2O
_cod_depositor_comments
;
The following automatic conversions were performed:

'_exptl_absorpt_correction_type' value 'Multi-Scan' changed to
'multi-scan' according to
/home/saulius/struct/CIF-dictionaries/cif_core.dic dictionary named
'cif_core.dic' version 2.4.2 from 2011-04-26.

Automatic conversion script
Id: cif_fix_values 1891 2012-01-12 08:04:46Z andrius 
;
_cod_database_code 4081983
_shelx_space_group_comment
;
The symmetry employed for this shelxl refinement is uniquely defined
by the following loop, which should always be used as a source of
symmetry information in preference to the above space-group names.
They are only intended as comments.
;
_shelx_estimated_absorpt_t_min 0.762
_shelx_estimated_absorpt_t_max 0.913
_shelxl_version_number 2013-4

loop_
_space_group_symop_operation_xyz
'x, y, z'
'-x+1/2, y+1/2, -z+1/2'
'-x, -y, -z'
'x-1/2, -y-1/2, z-1/2'

loop_
_atom_site_label
_atom_site_type_symbol
_atom_site_fract_x
_atom_site_fract_y
_atom_site_fract_z
_atom_site_U_iso_or_equiv
_atom_site_adp_type
_atom_site_occupancy
_atom_site_site_symmetry_order
_atom_site_calc_flag
_atom_site_refinement_flags_posn
_atom_site_refinement_flags_adp
Ru1 Ru 0.89941(2) 0.22056(2) 0.82934(2) 0.01420(5) Uani 1 1 d . .
N1 N 0.70787(12) 0.29282(14) 0.70946(7) 0.0147(4) Uani 1 1 d . .
N2 N 0.92438(12) 0.38259(14) 0.71386(7) 0.0149(4) Uani 1 1 d . .
O1 O 1.02319(14) 0.85924(17) 0.45210(8) 0.0408(5) Uani 1 1 d . .
C1 C 0.62814(15) 0.23250(18) 0.70801(9) 0.0157(4) Uani 1 1 d . .
C2 C 0.63327(16) 0.12323(18) 0.72822(9) 0.0192(5) Uani 1 1 d . .
H2 H 0.5726 0.0866 0.7284 0.023 Uiso 1 1 calc R U
C3 C 0.72372(15) 0.07123(18) 0.74720(9) 0.0182(4) Uani 1 1 d . .
H3 H 0.7276 -0.0012 0.7604 0.022 Uiso 1 1 calc R U
C4 C 0.81189(16) 0.13019(17) 0.74634(9) 0.0160(4) Uani 1 1 d . .
C5 C 0.79997(15) 0.24207(17) 0.72981(9) 0.0145(4) Uani 1 1 d . .
C6 C 0.89938(15) 0.28398(17) 0.73264(9) 0.0141(4) Uani 1 1 d . .
C7 C 0.97070(15) 0.19688(17) 0.75112(9) 0.0160(4) Uani 1 1 d . .
C8 C 1.07421(15) 0.21906(18) 0.75458(10) 0.0192(4) Uani 1 1 d . .
H8 H 1.1254 0.1670 0.7694 0.023 Uiso 1 1 calc R U
C9 C 1.09716(16) 0.31700(19) 0.73599(10) 0.0204(5) Uani 1 1 d . .
H9 H 1.1655 0.3332 0.7371 0.025 Uiso 1 1 calc R U
C10 C 1.02012(15) 0.39698(17) 0.71458(9) 0.0168(4) Uani 1 1 d . .
C11 C 0.91768(16) 0.10314(17) 0.76191(9) 0.0174(4) Uani 1 1 d . .
H11 H 0.9472 0.0301 0.7715 0.021 Uiso 1 1 calc R U
C12 C 0.52550(15) 0.28108(18) 0.68120(9) 0.0165(4) Uani 1 1 d . .
C13 C 0.47840(16) 0.26746(18) 0.61733(10) 0.0192(4) Uani 1 1 d . .
C14 C 0.38217(16) 0.31167(19) 0.59261(10) 0.0223(5) Uani 1 1 d . .
H14 H 0.3498 0.3025 0.5493 0.027 Uiso 1 1 calc R U
C15 C 0.33278(16) 0.36852(19) 0.62952(11) 0.0234(5) Uani 1 1 d . .
C16 C 0.38136(16) 0.38141(19) 0.69278(10) 0.0225(5) Uani 1 1 d . .
H16 H 0.3486 0.4208 0.7185 0.027 Uiso 1 1 calc R U
C17 C 0.47719(16) 0.33790(18) 0.71944(10) 0.0190(4) Uani 1 1 d . .
C18 C 0.53043(18) 0.2098(2) 0.57512(10) 0.0284(5) Uani 1 1 d . .
H18A H 0.5839 0.2553 0.5670 0.043 Uiso 1 1 calc R U
H18B H 0.4810 0.1930 0.5354 0.043 Uiso 1 1 calc R U
H18C H 0.5604 0.1436 0.5954 0.043 Uiso 1 1 calc R U
C19 C 0.22927(18) 0.4159(2) 0.60163(12) 0.0345(6) Uani 1 1 d . .
H19A H 0.1771 0.3644 0.6050 0.052 Uiso 1 1 calc R U
H19B H 0.2218 0.4330 0.5574 0.052 Uiso 1 1 calc R U
H19C H 0.2217 0.4812 0.6244 0.052 Uiso 1 1 calc R U
C20 C 0.52798(18) 0.3520(2) 0.78834(10) 0.0260(5) Uani 1 1 d . .
H20A H 0.5319 0.2829 0.8096 0.039 Uiso 1 1 calc R U
H20B H 0.4886 0.4020 0.8065 0.039 Uiso 1 1 calc R U
H20C H 0.5965 0.3803 0.7936 0.039 Uiso 1 1 calc R U
C21 C 1.04845(15) 0.49912(18) 0.68845(10) 0.0176(4) Uani 1 1 d . .
C22 C 1.00738(15) 0.52294(18) 0.62451(10) 0.0194(5) Uani 1 1 d . .
C23 C 1.03831(17) 0.61501(19) 0.59970(11) 0.0235(5) Uani 1 1 d . .
H23 H 1.0104 0.6307 0.5566 0.028 Uiso 1 1 calc R U
C24 C 1.10896(17) 0.68486(19) 0.63617(11) 0.0244(5) Uani 1 1 d . .
C25 C 1.14768(16) 0.66048(19) 0.69894(11) 0.0232(5) Uani 1 1 d . .
H25 H 1.1955 0.7076 0.7246 0.028 Uiso 1 1 calc R U
C26 C 1.11896(16) 0.56924(18) 0.72587(10) 0.0196(5) Uani 1 1 d . .
C27 C 0.93427(18) 0.4479(2) 0.58162(10) 0.0267(5) Uani 1 1 d . .
H27A H 0.9153 0.4772 0.5390 0.040 Uiso 1 1 calc R U
H27B H 0.8735 0.4396 0.5967 0.040 Uiso 1 1 calc R U
H27C H 0.9666 0.3782 0.5813 0.040 Uiso 1 1 calc R U
C28 C 1.1411(2) 0.7852(2) 0.60837(13) 0.0373(6) Uani 1 1 d . .
H28A H 1.1813 0.8302 0.6421 0.056 Uiso 1 1 calc R U
H28B H 1.0808 0.8245 0.5854 0.056 Uiso 1 1 calc R U
H28C H 1.1819 0.7658 0.5797 0.056 Uiso 1 1 calc R U
C29 C 1.16323(18) 0.5514(2) 0.79530(10) 0.0291(5) Uani 1 1 d . .
H29A H 1.1182 0.5049 0.8113 0.044 Uiso 1 1 calc R U
H29B H 1.1703 0.6201 0.8172 0.044 Uiso 1 1 calc R U
H29C H 1.2299 0.5177 0.8024 0.044 Uiso 1 1 calc R U
C30 C 0.83303(16) 0.21280(19) 0.90777(9) 0.0203(5) Uani 1 1 d . .
C31 C 0.87283(17) 0.31821(19) 0.90571(9) 0.0204(5) Uani 1 1 d . .
C32 C 0.97893(17) 0.30801(19) 0.91158(9) 0.0209(5) Uani 1 1 d . .
C33 C 1.00519(16) 0.19681(19) 0.91867(9) 0.0207(5) Uani 1 1 d . .
C34 C 0.91435(17) 0.13765(19) 0.91636(9) 0.0215(5) Uani 1 1 d . .
C35 C 0.72477(17) 0.1843(2) 0.90460(11) 0.0286(6) Uani 1 1 d . .
H35A H 0.7198 0.1625 0.9462 0.043 Uiso 1 1 calc R U
H35B H 0.7029 0.1253 0.8750 0.043 Uiso 1 1 calc R U
H35C H 0.6812 0.2464 0.8905 0.043 Uiso 1 1 calc R U
C36 C 0.81563(19) 0.4212(2) 0.90310(11) 0.0289(5) Uani 1 1 d . .
H36A H 0.8230 0.4476 0.9458 0.043 Uiso 1 1 calc R U
H36B H 0.7438 0.4090 0.8826 0.043 Uiso 1 1 calc R U
H36C H 0.8428 0.4741 0.8792 0.043 Uiso 1 1 calc R U
C37 C 1.05186(19) 0.3987(2) 0.91474(11) 0.0297(6) Uani 1 1 d . .
H37A H 1.0183 0.4564 0.8871 0.045 Uiso 1 1 calc R U
H37B H 1.1107 0.3737 0.9013 0.045 Uiso 1 1 calc R U
H37C H 1.0742 0.4251 0.9579 0.045 Uiso 1 1 calc R U
C38 C 1.10983(17) 0.1511(2) 0.92873(11) 0.0300(6) Uani 1 1 d . .
H38A H 1.1456 0.1550 0.9733 0.045 Uiso 1 1 calc R U
H38B H 1.1471 0.1921 0.9044 0.045 Uiso 1 1 calc R U
H38C H 1.1050 0.0765 0.9151 0.045 Uiso 1 1 calc R U
C39 C 0.9045(2) 0.0188(2) 0.92230(11) 0.0326(6) Uani 1 1 d . .
H39A H 0.9626 -0.0166 0.9130 0.049 Uiso 1 1 calc R U
H39B H 0.8418 -0.0056 0.8927 0.049 Uiso 1 1 calc R U
H39C H 0.9025 0.0012 0.9651 0.049 Uiso 1 1 calc R U
C40 C 1.1887(2) 0.8318(3) 0.43913(16) 0.0556(9) Uani 1 1 d . .
H40A H 1.2183 0.8812 0.4734 0.083 Uiso 1 1 calc R U
H40B H 1.2283 0.8338 0.4081 0.083 Uiso 1 1 calc R U
H40C H 1.1895 0.7592 0.4558 0.083 Uiso 1 1 calc R U
C41 C 1.0809(2) 0.8643(3) 0.40843(13) 0.0459(7) Uani 1 1 d . .
H41A H 1.0797 0.9379 0.3920 0.055 Uiso 1 1 calc R U
H41B H 1.0515 0.8161 0.3728 0.055 Uiso 1 1 calc R U
C42 C 0.9201(2) 0.8872(3) 0.42506(16) 0.0564(9) Uani 1 1 d . .
H42A H 0.8895 0.8377 0.3903 0.068 Uiso 1 1 calc R U
H42B H 0.9158 0.9606 0.4080 0.068 Uiso 1 1 calc R U
C43 C 0.8646(3) 0.8807(4) 0.4742(2) 0.0832(14) Uani 1 1 d . .
H43A H 0.8710 0.8085 0.4918 0.125 Uiso 1 1 calc R U
H43B H 0.7929 0.8972 0.4557 0.125 Uiso 1 1 calc R U
H43C H 0.8934 0.9322 0.5075 0.125 Uiso 1 1 calc R U

loop_
_atom_site_aniso_label
_atom_site_aniso_U_11
_atom_site_aniso_U_22
_atom_site_aniso_U_33
_atom_site_aniso_U_23
_atom_site_aniso_U_13
_atom_site_aniso_U_12
Ru1 0.01421(8) 0.01442(9) 0.01326(8) 0.00094(7) 0.00236(6) -0.00042(7)
N1 0.0138(8) 0.0162(10) 0.0142(8) 0.0013(7) 0.0036(6) 0.0009(7)
N2 0.0134(8) 0.0160(9) 0.0156(8) 0.0000(7) 0.0041(7) -0.0009(7)
O1 0.0382(11) 0.0503(13) 0.0348(10) 0.0003(9) 0.0112(8) -0.0010(9)
C1 0.0144(10) 0.0185(11) 0.0138(9) 0.0011(8) 0.0028(7) 0.0003(9)
C2 0.0161(10) 0.0196(12) 0.0210(10) 0.0027(9) 0.0034(8) -0.0059(9)
C3 0.0206(11) 0.0148(11) 0.0176(10) 0.0012(8) 0.0022(8) -0.0027(9)
C4 0.0188(10) 0.0164(11) 0.0124(9) -0.0017(8) 0.0031(8) -0.0001(8)
C5 0.0156(10) 0.0158(11) 0.0122(9) -0.0003(8) 0.0037(8) 0.0000(8)
C6 0.0136(9) 0.0156(10) 0.0133(9) -0.0001(8) 0.0035(7) 0.0023(8)
C7 0.0167(10) 0.0168(11) 0.0143(9) 0.0003(8) 0.0039(8) 0.0043(8)
C8 0.0132(10) 0.0211(12) 0.0231(10) 0.0018(9) 0.0042(8) 0.0059(9)
C9 0.0110(10) 0.0249(12) 0.0262(11) 0.0013(9) 0.0063(8) 0.0024(9)
C10 0.0144(10) 0.0185(11) 0.0180(10) 0.0000(8) 0.0051(8) 0.0009(9)
C11 0.0191(11) 0.0141(11) 0.0183(10) -0.0004(8) 0.0039(8) 0.0026(9)
C12 0.0119(9) 0.0170(11) 0.0201(10) 0.0030(9) 0.0033(8) -0.0021(9)
C13 0.0163(10) 0.0208(12) 0.0204(10) 0.0028(9) 0.0045(8) 0.0007(9)
C14 0.0177(11) 0.0277(13) 0.0195(10) 0.0026(9) 0.0014(9) 0.0009(9)
C15 0.0146(11) 0.0255(13) 0.0300(12) 0.0055(10) 0.0058(9) 0.0018(9)
C16 0.0195(11) 0.0211(12) 0.0302(12) -0.0004(10) 0.0122(9) 0.0005(9)
C17 0.0177(10) 0.0188(12) 0.0214(10) -0.0001(9) 0.0069(8) -0.0064(9)
C18 0.0269(12) 0.0376(15) 0.0198(11) 0.0006(10) 0.0043(9) 0.0083(11)
C19 0.0200(12) 0.0407(17) 0.0412(14) 0.0027(12) 0.0051(11) 0.0092(11)
C20 0.0267(12) 0.0288(14) 0.0224(11) -0.0019(10) 0.0061(9) -0.0026(10)
C21 0.0106(10) 0.0196(12) 0.0247(11) 0.0027(9) 0.0084(8) 0.0019(8)
C22 0.0134(10) 0.0206(12) 0.0253(11) 0.0015(9) 0.0069(9) 0.0048(9)
C23 0.0211(11) 0.0252(13) 0.0265(11) 0.0065(10) 0.0105(9) 0.0086(10)
C24 0.0210(11) 0.0195(12) 0.0380(13) 0.0058(10) 0.0169(10) 0.0039(9)
C25 0.0141(10) 0.0208(12) 0.0361(12) -0.0009(10) 0.0089(9) -0.0014(9)
C26 0.0137(10) 0.0208(12) 0.0255(11) 0.0007(9) 0.0071(8) 0.0007(9)
C27 0.0259(12) 0.0284(14) 0.0241(11) 0.0014(10) 0.0037(9) 0.0022(10)
C28 0.0385(15) 0.0279(15) 0.0506(16) 0.0121(13) 0.0209(13) -0.0008(12)
C29 0.0251(13) 0.0311(14) 0.0275(12) 0.0003(10) 0.0005(10) -0.0059(11)
C30 0.0205(11) 0.0289(13) 0.0115(9) 0.0006(9) 0.0039(8) -0.0026(10)
C31 0.0245(12) 0.0229(12) 0.0131(9) -0.0015(9) 0.0039(8) -0.0008(9)
C32 0.0219(11) 0.0262(13) 0.0130(9) -0.0012(9) 0.0017(8) -0.0034(9)
C33 0.0199(11) 0.0256(13) 0.0146(9) 0.0018(9) 0.0009(8) -0.0021(9)
C34 0.0253(12) 0.0251(13) 0.0127(9) 0.0027(9) 0.0025(8) -0.0025(10)
C35 0.0241(12) 0.0402(15) 0.0225(11) 0.0035(10) 0.0078(9) -0.0059(11)
C36 0.0354(14) 0.0255(14) 0.0266(12) -0.0028(10) 0.0094(10) 0.0035(11)
C37 0.0312(13) 0.0303(14) 0.0259(12) -0.0029(10) 0.0044(10) -0.0117(11)
C38 0.0224(12) 0.0375(15) 0.0267(12) 0.0052(11) 0.0005(10) 0.0041(11)
C39 0.0391(15) 0.0266(14) 0.0283(12) 0.0093(11) 0.0022(11) -0.0034(11)
C40 0.0462(19) 0.058(2) 0.066(2) -0.0044(18) 0.0207(16) -0.0062(17)
C41 0.0517(19) 0.054(2) 0.0338(14) 0.0031(14) 0.0137(13) 0.0018(15)
C42 0.0424(19) 0.056(2) 0.067(2) 0.0013(17) 0.0079(16) 0.0032(16)
C43 0.057(2) 0.103(4) 0.102(3) -0.040(3) 0.042(2) -0.019(2)

loop_
_atom_type_symbol
_atom_type_description
_atom_type_scat_dispersion_real
_atom_type_scat_dispersion_imag
_atom_type_scat_source
C C 0.0033 0.0016 'International Tables Vol C Tables 4.2.6.8 and 6.1.1.4'
H H 0.0000 0.0000 'International Tables Vol C Tables 4.2.6.8 and 6.1.1.4'
N N 0.0061 0.0033 'International Tables Vol C Tables 4.2.6.8 and 6.1.1.4'
O O 0.0106 0.0060 'International Tables Vol C Tables 4.2.6.8 and 6.1.1.4'
Ru Ru -1.2594 0.8363 'International Tables Vol C Tables 4.2.6.8 and 6.1.1.4'

loop_
_geom_angle_atom_site_label_1
_geom_angle_atom_site_label_2
_geom_angle_atom_site_label_3
_geom_angle
C33 Ru1 C34 39.14(8)
C33 Ru1 C32 39.09(9)
C34 Ru1 C32 65.32(9)
C33 Ru1 C11 111.73(8)
C34 Ru1 C11 106.79(9)
C32 Ru1 C11 143.67(8)
C33 Ru1 C30 65.02(8)
C34 Ru1 C30 38.78(8)
C32 Ru1 C30 64.61(8)
C11 Ru1 C30 132.40(9)
C33 Ru1 C31 64.87(8)
C34 Ru1 C31 64.88(9)
C32 Ru1 C31 38.35(8)
C11 Ru1 C31 170.72(8)
C30 Ru1 C31 38.44(9)
C33 Ru1 C7 111.84(8)
C34 Ru1 C7 132.55(8)
C32 Ru1 C7 119.87(8)
C11 Ru1 C7 38.20(8)
C30 Ru1 C7 169.64(9)
C31 Ru1 C7 150.67(8)
C33 Ru1 C4 141.14(8)
C34 Ru1 C4 113.40(8)
C32 Ru1 C4 177.57(8)
C11 Ru1 C4 38.32(8)
C30 Ru1 C4 113.05(8)
C31 Ru1 C4 139.38(8)
C7 Ru1 C4 62.55(8)
C33 Ru1 C5 174.17(8)
C34 Ru1 C5 144.50(8)
C32 Ru1 C5 142.65(8)
C11 Ru1 C5 63.95(7)
C30 Ru1 C5 120.70(8)
C31 Ru1 C5 120.03(8)
C7 Ru1 C5 62.33(7)
C4 Ru1 C5 37.51(7)
C33 Ru1 C6 138.32(8)
C34 Ru1 C6 169.88(8)
C32 Ru1 C6 119.28(8)
C11 Ru1 C6 63.92(8)
C30 Ru1 C6 150.65(8)
C31 Ru1 C6 124.68(8)
C7 Ru1 C6 37.53(7)
C4 Ru1 C6 62.34(7)
C5 Ru1 C6 36.92(7)
C1 N1 C5 114.99(18)
C10 N2 C6 116.42(18)
C41 O1 C42 112.1(2)
N1 C1 C2 124.46(19)
N1 C1 C12 117.26(19)
C2 C1 C12 118.24(18)
C3 C2 C1 121.2(2)
C2 C3 C4 116.9(2)
C3 C4 C11 132.9(2)
C3 C4 C5 117.92(19)
C11 C4 C5 109.16(18)
C3 C4 Ru1 121.97(14)
C11 C4 Ru1 68.47(11)
C5 C4 Ru1 73.44(11)
N1 C5 C6 128.06(19)
N1 C5 C4 124.23(19)
C6 C5 C4 107.42(17)
N1 C5 Ru1 129.22(14)
C6 C5 Ru1 71.69(11)
C4 C5 Ru1 69.05(11)
N2 C6 C5 128.35(18)
N2 C6 C7 124.00(18)
C5 C6 C7 107.14(18)
N2 C6 Ru1 131.11(14)
C5 C6 Ru1 71.39(11)
C7 C6 Ru1 68.89(11)
C8 C7 C11 133.65(19)
C8 C7 C6 116.99(19)
C11 C7 C6 109.36(18)
C8 C7 Ru1 124.56(14)
C11 C7 Ru1 68.52(11)
C6 C7 Ru1 73.58(11)
C9 C8 C7 117.79(19)
C8 C9 C10 121.38(19)
N2 C10 C9 123.2(2)
N2 C10 C21 118.04(18)
C9 C10 C21 118.68(18)
C7 C11 C4 106.79(18)
C7 C11 Ru1 73.28(12)
C4 C11 Ru1 73.22(12)
C17 C12 C13 120.50(19)
C17 C12 C1 120.65(18)
C13 C12 C1 118.84(18)
C14 C13 C12 118.7(2)
C14 C13 C18 119.96(19)
C12 C13 C18 121.28(19)
C15 C14 C13 121.9(2)
C14 C15 C16 118.3(2)
C14 C15 C19 120.8(2)
C16 C15 C19 120.9(2)
C15 C16 C17 121.6(2)
C12 C17 C16 118.93(19)
C12 C17 C20 120.36(19)
C16 C17 C20 120.7(2)
C26 C21 C22 119.3(2)
C26 C21 C10 121.05(19)
C22 C21 C10 119.57(19)
C23 C22 C21 119.3(2)
C23 C22 C27 119.2(2)
C21 C22 C27 121.4(2)
C22 C23 C24 122.0(2)
C25 C24 C23 117.8(2)
C25 C24 C28 121.0(2)
C23 C24 C28 121.2(2)
C24 C25 C26 122.3(2)
C25 C26 C21 119.3(2)
C25 C26 C29 118.3(2)
C21 C26 C29 122.4(2)
C34 C30 C31 108.77(19)
C34 C30 C35 124.8(2)
C31 C30 C35 126.4(2)
C34 C30 Ru1 70.10(12)
C31 C30 Ru1 71.92(12)
C35 C30 Ru1 126.09(14)
C32 C31 C30 107.5(2)
C32 C31 C36 125.9(2)
C30 C31 C36 126.4(2)
C32 C31 Ru1 69.44(12)
C30 C31 Ru1 69.65(12)
C36 C31 Ru1 129.82(15)
C31 C32 C33 108.4(2)
C31 C32 C37 125.7(2)
C33 C32 C37 125.8(2)
C31 C32 Ru1 72.21(12)
C33 C32 Ru1 69.84(12)
C37 C32 Ru1 127.22(15)
C34 C33 C32 107.91(19)
C34 C33 C38 126.2(2)
C32 C33 C38 125.9(2)
C34 C33 Ru1 70.79(12)
C32 C33 Ru1 71.07(11)
C38 C33 Ru1 125.12(15)
C30 C34 C33 107.5(2)
C30 C34 C39 125.3(2)
C33 C34 C39 127.2(2)
C30 C34 Ru1 71.12(12)
C33 C34 Ru1 70.07(12)
C39 C34 Ru1 124.57(16)
O1 C41 C40 109.8(2)
O1 C42 C43 108.7(3)

loop_
_geom_bond_atom_site_label_1
_geom_bond_atom_site_label_2
_geom_bond_distance
Ru1 C33 2.140(2)
Ru1 C34 2.149(2)
Ru1 C32 2.156(2)
Ru1 C11 2.156(2)
Ru1 C30 2.163(2)
Ru1 C31 2.193(2)
Ru1 C7 2.219(2)
Ru1 C4 2.219(2)
Ru1 C5 2.2778(19)
Ru1 C6 2.2818(19)
N1 C1 1.321(3)
N1 C5 1.377(3)
N2 C10 1.318(3)
N2 C6 1.375(3)
O1 C41 1.402(3)
O1 C42 1.423(3)
C1 C2 1.436(3)
C1 C12 1.502(3)
C2 C3 1.363(3)
C3 C4 1.419(3)
C4 C11 1.437(3)
C4 C5 1.447(3)
C5 C6 1.444(3)
C6 C7 1.449(3)
C7 C8 1.425(3)
C7 C11 1.433(3)
C8 C9 1.357(3)
C9 C10 1.441(3)
C10 C21 1.497(3)
C12 C17 1.398(3)
C12 C13 1.400(3)
C13 C14 1.400(3)
C13 C18 1.500(3)
C14 C15 1.386(3)
C15 C16 1.391(3)
C15 C19 1.509(3)
C16 C17 1.399(3)
C17 C20 1.509(3)
C21 C26 1.402(3)
C21 C22 1.409(3)
C22 C23 1.391(3)
C22 C27 1.511(3)
C23 C24 1.393(3)
C24 C25 1.383(3)
C24 C28 1.515(3)
C25 C26 1.393(3)
C26 C29 1.511(3)
C30 C34 1.431(3)
C30 C31 1.434(3)
C30 C35 1.507(3)
C31 C32 1.429(3)
C31 C36 1.502(3)
C32 C33 1.437(3)
C32 C37 1.501(3)
C33 C34 1.436(3)
C33 C38 1.503(3)
C34 C39 1.504(3)
C40 C41 1.508(4)
C42 C43 1.482(5)
